data_4077504
loop_
_publ_author_name
'Kamalesh Babu, Ruppa P.'
'McDonald, Robert'
'Cavell, Ronald G.'

_publ_section_title
;
 Nucleophilic Reactivity of the Multiply Bonded Carbon Center in Group
 4&#x2212;Pincer Bis(iminophosphorano)methanediide Complexes
;
_journal_issue 18
_journal_name_full Organometallics
_journal_page_first 3462
_journal_paper_doi 10.1021/om000181d
_journal_volume 19
_journal_year 2000
_chemical_formula_sum 'C58.5 H80 Cl2 N4 O P2 Si2 Zr'
_chemical_formula_weight 1135.51
_chemical_name_systematic
; 
 ? 
;
_space_group_IT_number 14
_symmetry_cell_setting monoclinic
_symmetry_space_group_name_Hall '-P 2yn'
_symmetry_space_group_name_H-M 'P 1 21/n 1'
_atom_sites_solution_hydrogens geom
_atom_sites_solution_primary direct
_atom_sites_solution_secondary difmap
_audit_creation_method SHELXL-97
_cell_angle_alpha 90.00
_cell_angle_beta 94.0569(13)
_cell_angle_gamma 90.00
_cell_formula_units_Z 4
_cell_length_a 11.5636(8)
_cell_length_b 18.4194(12)
_cell_length_c 28.0498(19)
_cell_measurement_reflns_used 8079
_cell_measurement_temperature 193(2)
_cell_volume 5959.5(7)
_computing_cell_refinement 'Bruker SMART'
_computing_data_collection 'Bruker SMART'
_computing_data_reduction 'Bruker SHELXTL'
_computing_molecular_graphics 'Bruker SHELXTL'
_computing_publication_material 'Bruker SHELXTL'
_computing_structure_refinement 'SHELXL-97 (Sheldrick, 1997)'
_computing_structure_solution 'SHELXS-97 (Sheldrick, 1990)'
_diffrn_ambient_temperature 193(2)
_diffrn_measured_fraction_theta_full 0.997
_diffrn_measured_fraction_theta_max 0.997
_diffrn_measurement_device_type 'CCD area detector'
_diffrn_measurement_method 'phi and omega scans'
_diffrn_radiation_monochromator graphite
_diffrn_radiation_source 'fine-focus sealed tube'
_diffrn_radiation_type MoK\a
_diffrn_radiation_wavelength 0.71073
_diffrn_reflns_av_R_equivalents 0.0728
_diffrn_reflns_av_sigmaI/netI 0.0916
_diffrn_reflns_limit_h_max 14
_diffrn_reflns_limit_h_min -13
_diffrn_reflns_limit_k_max 22
_diffrn_reflns_limit_k_min -22
_diffrn_reflns_limit_l_max 33
_diffrn_reflns_limit_l_min -34
_diffrn_reflns_number 46944
_diffrn_reflns_theta_full 25.72
_diffrn_reflns_theta_max 25.72
_diffrn_reflns_theta_min 1.83
_exptl_absorpt_coefficient_mu 0.409
_exptl_absorpt_correction_T_max 0.9622
_exptl_absorpt_correction_T_min 0.7310
_exptl_absorpt_correction_type SADABS
_exptl_crystal_colour colorless
_exptl_crystal_density_diffrn 1.266
_exptl_crystal_density_method 'not measured'
_exptl_crystal_description plate
_exptl_crystal_F_000 2396
_exptl_crystal_size_max 0.45
_exptl_crystal_size_mid 0.26
_exptl_crystal_size_min 0.08
_refine_diff_density_max 0.963
_refine_diff_density_min -0.506
_refine_diff_density_rms 0.088
_refine_ls_extinction_method none
_refine_ls_goodness_of_fit_ref 1.028
_refine_ls_hydrogen_treatment mixed
_refine_ls_matrix_type full
_refine_ls_number_parameters 617
_refine_ls_number_reflns 11320
_refine_ls_number_restraints 15
_refine_ls_restrained_S_all 1.028
_refine_ls_R_factor_all 0.1015
_refine_ls_R_factor_gt 0.0585
_refine_ls_shift/su_max 0.134
_refine_ls_shift/su_mean 0.003
_refine_ls_structure_factor_coef Fsqd
_refine_ls_weighting_details 'calc w=1/[\s^2^(Fo^2^)+(0.0890P)^2^+0.0000P] where P=(Fo^2^+2Fc^2^)/3'
_refine_ls_weighting_scheme calc
_refine_ls_wR_factor_gt 0.1516
_refine_ls_wR_factor_ref 0.1657
_reflns_number_gt 7421
_reflns_number_total 11320
_reflns_threshold_expression >2sigma(I)
_cod_data_source_file om000181d.cif
_cod_data_source_block rgc9902
_cod_depositor_comments
;
The following automatic conversions were performed:

'_symmetry_cell_setting' value 'Monoclinic' changed to 'monoclinic'
according to /home/saulius/struct/CIF-dictionaries/cif_core.dic
dictionary named 'cif_core.dic' version 2.4.2 from 2011-04-26.

Automatic conversion script
Id: cif_fix_values 1715 2011-07-08 13:25:40Z adriana 
;
_cod_original_sg_symbol_H-M P2(1)/n
_cod_original_formula_sum 'C58.50 H80 Cl2 N4 O P2 Si2 Zr'
_cod_database_code 4077504

loop_
_symmetry_equiv_pos_as_xyz
'x, y, z'
'-x+1/2, y+1/2, -z+1/2'
'-x, -y, -z'
'x-1/2, -y-1/2, z-1/2'

loop_
_atom_site_label
_atom_site_type_symbol
_atom_site_fract_x
_atom_site_fract_y
_atom_site_fract_z
_atom_site_U_iso_or_equiv
_atom_site_adp_type
_atom_site_occupancy
_atom_site_symmetry_multiplicity
_atom_site_calc_flag
_atom_site_refinement_flags
Zr Zr 0.12752(4) 0.41596(2) -0.324024(15) 0.02227(13) Uani 1 1 d .
Cl1 Cl 0.21237(11) 0.52258(6) -0.27828(5) 0.0386(3) Uani 1 1 d .
Cl2 Cl -0.00038(14) 0.50655(6) -0.36344(5) 0.0561(5) Uani 1 1 d .
P1 P 0.07591(10) 0.29674(5) -0.25975(4) 0.0207(3) Uani 1 1 d .
P2 P 0.30378(10) 0.30066(5) -0.31687(4) 0.0220(3) Uani 1 1 d .
Si1 Si -0.06704(12) 0.42562(6) -0.22992(5) 0.0316(3) Uani 1 1 d .
Si2 Si 0.41506(12) 0.43775(7) -0.35744(5) 0.0303(3) Uani 1 1 d .
N1 N 0.0391(3) 0.38229(17) -0.26232(12) 0.0223(8) Uani 1 1 d .
N2 N 0.3097(3) 0.38604(17) -0.33007(13) 0.0245(9) Uani 1 1 d .
N3 N 0.0625(3) 0.33963(18) -0.37857(12) 0.0258(9) Uani 1 1 d .
N4 N 0.0508(3) 0.21175(18) -0.37627(13) 0.0290(9) Uani 1 1 d .
C1 C 0.1558(4) 0.2848(2) -0.30957(15) 0.0194(9) Uani 1 1 d .
C2 C 0.0846(4) 0.2725(2) -0.35763(15) 0.0230(10) Uani 1 1 d .
C3 C -0.0090(5) 0.5103(3) -0.2014(2) 0.0507(15) Uani 1 1 d .
H3A H 0.0597 0.4989 -0.1803 0.076 Uiso 1 1 calc R
H3B H -0.0683 0.5323 -0.1827 0.076 Uiso 1 1 calc R
H3C H 0.0121 0.5444 -0.2261 0.076 Uiso 1 1 calc R
C4 C -0.1165(5) 0.3664(3) -0.1817(2) 0.0551(16) Uani 1 1 d .
H4A H -0.1515 0.3221 -0.1957 0.083 Uiso 1 1 calc R
H4B H -0.1740 0.3924 -0.1641 0.083 Uiso 1 1 calc R
H4C H -0.0501 0.3533 -0.1597 0.083 Uiso 1 1 calc R
C5 C -0.1967(5) 0.4485(4) -0.2704(2) 0.0646(19) Uani 1 1 d .
H5A H -0.2271 0.4042 -0.2861 0.097 Uiso 1 1 calc R
H5B H -0.1748 0.4832 -0.2947 0.097 Uiso 1 1 calc R
H5C H -0.2565 0.4700 -0.2518 0.097 Uiso 1 1 calc R
C6 C 0.4883(5) 0.5067(3) -0.31731(19) 0.0432(13) Uani 1 1 d .
H6A H 0.5313 0.4823 -0.2906 0.065 Uiso 1 1 calc R
H6B H 0.4301 0.5391 -0.3050 0.065 Uiso 1 1 calc R
H6C H 0.5421 0.5352 -0.3353 0.065 Uiso 1 1 calc R
C7 C 0.3336(5) 0.4857(3) -0.4075(2) 0.0535(16) Uani 1 1 d .
H7A H 0.2946 0.4500 -0.4290 0.080 Uiso 1 1 calc R
H7B H 0.3875 0.5146 -0.4252 0.080 Uiso 1 1 calc R
H7C H 0.2756 0.5178 -0.3947 0.080 Uiso 1 1 calc R
C8 C 0.5335(5) 0.3813(3) -0.3784(2) 0.0563(16) Uani 1 1 d .
H8A H 0.5740 0.3569 -0.3510 0.084 Uiso 1 1 calc R
H8B H 0.5881 0.4122 -0.3942 0.084 Uiso 1 1 calc R
H8C H 0.5011 0.3449 -0.4010 0.084 Uiso 1 1 calc R
C11 C -0.0571(4) 0.2437(2) -0.26461(16) 0.0248(10) Uani 1 1 d .
C12 C -0.1398(4) 0.2649(2) -0.30027(17) 0.0318(12) Uani 1 1 d .
H12 H -0.1236 0.3035 -0.3213 0.038 Uiso 1 1 calc R
C13 C -0.2464(4) 0.2295(3) -0.3052(2) 0.0397(13) Uani 1 1 d .
H13 H -0.3027 0.2437 -0.3297 0.048 Uiso 1 1 calc R
C14 C -0.2701(4) 0.1736(3) -0.2744(2) 0.0430(14) Uani 1 1 d .
H14 H -0.3427 0.1493 -0.2778 0.052 Uiso 1 1 calc R
C15 C -0.1890(4) 0.1532(3) -0.2390(2) 0.0413(13) Uani 1 1 d .
H15 H -0.2057 0.1146 -0.2181 0.050 Uiso 1 1 calc R
C16 C -0.0829(4) 0.1881(2) -0.23336(18) 0.0337(12) Uani 1 1 d .
H16 H -0.0279 0.1742 -0.2083 0.040 Uiso 1 1 calc R
C21 C 0.1564(4) 0.2752(2) -0.20421(15) 0.0234(10) Uani 1 1 d .
C22 C 0.1834(4) 0.2030(2) -0.19191(16) 0.0286(11) Uani 1 1 d .
H22 H 0.1598 0.1647 -0.2131 0.034 Uiso 1 1 calc R
C23 C 0.2445(4) 0.1877(3) -0.14900(18) 0.0376(13) Uani 1 1 d .
H23 H 0.2618 0.1388 -0.1405 0.045 Uiso 1 1 calc R
C24 C 0.2804(5) 0.2429(3) -0.11855(18) 0.0441(14) Uani 1 1 d .
H24 H 0.3212 0.2319 -0.0889 0.053 Uiso 1 1 calc R
C25 C 0.2575(5) 0.3143(3) -0.13077(18) 0.0429(14) Uani 1 1 d .
H25 H 0.2843 0.3523 -0.1099 0.051 Uiso 1 1 calc R
C26 C 0.1952(4) 0.3306(2) -0.17379(16) 0.0308(11) Uani 1 1 d .
H26 H 0.1793 0.3798 -0.1822 0.037 Uiso 1 1 calc R
C31 C 0.3974(4) 0.2782(2) -0.26494(15) 0.0243(10) Uani 1 1 d .
C32 C 0.4052(4) 0.2076(2) -0.24688(17) 0.0306(11) Uani 1 1 d .
H32 H 0.3568 0.1706 -0.2610 0.037 Uiso 1 1 calc R
C33 C 0.4817(4) 0.1910(3) -0.20911(18) 0.0389(13) Uani 1 1 d .
H33 H 0.4856 0.1429 -0.1968 0.047 Uiso 1 1 calc R
C34 C 0.5532(5) 0.2441(3) -0.18886(19) 0.0442(14) Uani 1 1 d .
H34 H 0.6072 0.2322 -0.1629 0.053 Uiso 1 1 calc R
C35 C 0.5472(5) 0.3143(3) -0.2058(2) 0.0447(14) Uani 1 1 d .
H35 H 0.5960 0.3507 -0.1914 0.054 Uiso 1 1 calc R
C36 C 0.4699(4) 0.3316(2) -0.24400(17) 0.0312(11) Uani 1 1 d .
H36 H 0.4661 0.3798 -0.2560 0.037 Uiso 1 1 calc R
C41 C 0.3532(4) 0.2477(2) -0.36603(16) 0.0274(11) Uani 1 1 d .
C42 C 0.3093(4) 0.2656(2) -0.41230(16) 0.0340(12) Uani 1 1 d .
H42 H 0.2521 0.3025 -0.4168 0.041 Uiso 1 1 calc R
C43 C 0.3482(5) 0.2304(3) -0.45118(19) 0.0483(15) Uani 1 1 d .
H43 H 0.3181 0.2428 -0.4825 0.058 Uiso 1 1 calc R
C44 C 0.4315(6) 0.1767(3) -0.4446(2) 0.0589(17) Uani 1 1 d .
H44 H 0.4583 0.1519 -0.4715 0.071 Uiso 1 1 calc R
C45 C 0.4752(6) 0.1593(3) -0.3994(2) 0.0574(17) Uani 1 1 d .
H45 H 0.5332 0.1229 -0.3952 0.069 Uiso 1 1 calc R
C46 C 0.4365(5) 0.1937(2) -0.36017(19) 0.0384(13) Uani 1 1 d .
H46 H 0.4669 0.1805 -0.3290 0.046 Uiso 1 1 calc R
C51 C 0.0013(4) 0.3374(2) -0.42697(16) 0.0342(12) Uani 1 1 d .
H51 H 0.0176 0.2887 -0.4408 0.041 Uiso 1 1 calc R
C52 C 0.0469(6) 0.3940(3) -0.46067(17) 0.0475(15) Uani 1 1 d .
H52A H 0.0360 0.4431 -0.4474 0.057 Uiso 1 1 calc R
H52B H 0.1309 0.3863 -0.4634 0.057 Uiso 1 1 calc R
C53 C -0.0169(6) 0.3885(3) -0.50999(19) 0.0577(18) Uani 1 1 d .
H53A H 0.0109 0.4273 -0.5308 0.069 Uiso 1 1 calc R
H53B H 0.0010 0.3412 -0.5245 0.069 Uiso 1 1 calc R
C54 C -0.1458(7) 0.3954(3) -0.5076(2) 0.068(2) Uani 1 1 d .
H54A H -0.1644 0.4445 -0.4958 0.082 Uiso 1 1 calc R
H54B H -0.1842 0.3897 -0.5400 0.082 Uiso 1 1 calc R
C55 C -0.1915(6) 0.3392(4) -0.4750(2) 0.076(2) Uani 1 1 d .
H55A H -0.1810 0.2904 -0.4888 0.091 Uiso 1 1 calc R
H55B H -0.2756 0.3471 -0.4725 0.091 Uiso 1 1 calc R
C56 C -0.1287(5) 0.3427(3) -0.42482(19) 0.0521(16) Uani 1 1 d .
H56A H -0.1481 0.3890 -0.4093 0.063 Uiso 1 1 calc R
H56B H -0.1560 0.3025 -0.4051 0.063 Uiso 1 1 calc R
C61 C 0.0776(4) 0.1426(2) -0.35265(16) 0.0298(11) Uani 1 1 d .
H61 H 0.1159 0.1518 -0.3201 0.036 Uiso 1 1 calc R
C62 C 0.1580(5) 0.0982(2) -0.38181(19) 0.0402(13) Uani 1 1 d .
H62A H 0.2317 0.1249 -0.3842 0.048 Uiso 1 1 calc R
H62B H 0.1218 0.0915 -0.4145 0.048 Uiso 1 1 calc R
C63 C 0.1837(5) 0.0239(3) -0.3591(2) 0.0487(15) Uani 1 1 d .
H63A H 0.2344 -0.0040 -0.3795 0.058 Uiso 1 1 calc R
H63B H 0.2258 0.0306 -0.3275 0.058 Uiso 1 1 calc R
C64 C 0.0743(5) -0.0186(3) -0.3533(2) 0.0531(16) Uani 1 1 d .
H64A H 0.0936 -0.0647 -0.3364 0.064 Uiso 1 1 calc R
H64B H 0.0367 -0.0306 -0.3851 0.064 Uiso 1 1 calc R
C65 C -0.0089(6) 0.0252(3) -0.3250(2) 0.0583(17) Uani 1 1 d .
H65A H 0.0249 0.0318 -0.2919 0.070 Uiso 1 1 calc R
H65B H -0.0827 -0.0017 -0.3236 0.070 Uiso 1 1 calc R
C66 C -0.0331(5) 0.1001(2) -0.3481(2) 0.0450(14) Uani 1 1 d .
H66A H -0.0729 0.0934 -0.3802 0.054 Uiso 1 1 calc R
H66B H -0.0852 0.1280 -0.3284 0.054 Uiso 1 1 calc R
O10S O 0.1245(18) 0.0838(8) 0.4793(4) 0.287(8) Uani 1 1 d .
C11S C 0.1705(12) 0.1276(10) 0.4362(5) 0.181(6) Uani 1 1 d .
H11A H 0.2523 0.1428 0.4425 0.217 Uiso 1 1 calc R
H11B H 0.1611 0.1004 0.4058 0.217 Uiso 1 1 calc R
C12S C 0.0858(17) 0.1918(9) 0.4377(7) 0.216(8) Uani 1 1 d .
H12A H 0.1244 0.2326 0.4555 0.259 Uiso 1 1 calc R
H12B H 0.0646 0.2085 0.4047 0.259 Uiso 1 1 calc R
C13S C -0.0192(14) 0.1717(7) 0.4606(6) 0.160(5) Uani 1 1 d .
H13A H -0.0537 0.2147 0.4752 0.192 Uiso 1 1 calc R
H13B H -0.0772 0.1504 0.4369 0.192 Uiso 1 1 calc R
C14S C 0.0123(18) 0.1255(13) 0.4922(5) 0.329(17) Uani 1 1 d .
H14A H -0.0511 0.0902 0.4955 0.394 Uiso 1 1 calc R
H14B H 0.0276 0.1504 0.5233 0.394 Uiso 1 1 calc R
C20S C -0.0081(8) -0.2376(5) 0.0642(3) 0.118(3) Uani 1 1 d .
H20A H -0.0683 -0.2299 0.0383 0.177 Uiso 1 1 calc R
H20B H -0.0444 -0.2428 0.0945 0.177 Uiso 1 1 calc R
H20C H 0.0355 -0.2818 0.0579 0.177 Uiso 1 1 calc R
C21S C 0.0703(6) -0.1757(4) 0.0670(3) 0.072(2) Uani 1 1 d .
C22S C 0.0538(7) -0.1200(4) 0.0357(2) 0.071(2) Uani 1 1 d .
H22S H -0.0080 -0.1209 0.0115 0.085 Uiso 1 1 calc R
C23S C 0.1311(8) -0.0606(5) 0.0401(3) 0.090(3) Uani 1 1 d .
H23S H 0.1188 -0.0205 0.0190 0.108 Uiso 1 1 calc R
C24S C 0.2203(7) -0.0586(4) 0.0727(3) 0.079(2) Uani 1 1 d .
H24S H 0.2711 -0.0180 0.0752 0.095 Uiso 1 1 calc R
C25S C 0.2364(7) -0.1172(4) 0.1025(3) 0.094(3) Uani 1 1 d .
H25S H 0.2998 -0.1174 0.1259 0.112 Uiso 1 1 calc R
C26S C 0.1635(7) -0.1749(4) 0.0992(3) 0.083(2) Uani 1 1 d .
H26S H 0.1779 -0.2154 0.1198 0.100 Uiso 1 1 calc R
C30S C 0.2922(14) -0.0488(14) 0.4445(7) 0.242(5) Uiso 0.50 1 d PD
C31S C 0.3937(5) -0.0182(6) 0.4743(3) 0.242(5) Uiso 1 1 d D
C32S C 0.4757(10) 0.0262(7) 0.45274(18) 0.242(5) Uiso 1 1 d D
C33S C 0.5847(8) 0.0410(7) 0.4775(4) 0.242(5) Uiso 1 1 d D

loop_
_atom_site_aniso_label
_atom_site_aniso_U_11
_atom_site_aniso_U_22
_atom_site_aniso_U_33
_atom_site_aniso_U_23
_atom_site_aniso_U_13
_atom_site_aniso_U_12
Zr 0.0246(2) 0.0164(2) 0.0256(2) 0.00183(17) 0.00031(18) 0.00196(18)
Cl1 0.0370(7) 0.0250(5) 0.0544(8) -0.0105(5) 0.0076(6) -0.0063(5)
Cl2 0.0801(11) 0.0324(6) 0.0516(8) -0.0047(6) -0.0259(8) 0.0256(7)
P1 0.0190(6) 0.0165(5) 0.0266(6) 0.0009(4) 0.0007(5) 0.0002(4)
P2 0.0217(6) 0.0176(5) 0.0269(6) 0.0018(5) 0.0029(5) 0.0020(4)
Si1 0.0285(7) 0.0241(6) 0.0433(8) -0.0044(6) 0.0095(6) 0.0034(5)
Si2 0.0291(8) 0.0240(6) 0.0385(8) 0.0046(5) 0.0078(6) -0.0025(5)
N1 0.022(2) 0.0164(16) 0.029(2) -0.0006(14) 0.0040(17) 0.0017(14)
N2 0.026(2) 0.0180(16) 0.030(2) 0.0009(15) 0.0033(17) -0.0002(15)
N3 0.030(2) 0.0228(17) 0.024(2) 0.0019(15) -0.0010(17) 0.0026(16)
N4 0.038(2) 0.0211(18) 0.027(2) -0.0027(15) -0.0037(19) 0.0019(17)
C1 0.017(2) 0.0179(19) 0.024(2) -0.0006(17) 0.0036(19) -0.0004(17)
C2 0.023(2) 0.024(2) 0.021(2) -0.0001(18) 0.001(2) 0.0032(18)
C3 0.047(4) 0.038(3) 0.070(4) -0.021(3) 0.023(3) -0.001(3)
C4 0.055(4) 0.042(3) 0.073(4) -0.001(3) 0.040(3) -0.001(3)
C5 0.041(4) 0.074(4) 0.078(5) -0.012(4) -0.001(3) 0.030(3)
C6 0.036(3) 0.039(3) 0.056(3) -0.001(3) 0.012(3) -0.013(2)
C7 0.065(4) 0.047(3) 0.049(3) 0.023(3) 0.000(3) -0.014(3)
C8 0.043(4) 0.041(3) 0.090(5) -0.011(3) 0.038(3) -0.005(3)
C11 0.021(2) 0.018(2) 0.036(3) -0.0042(19) 0.007(2) 0.0003(18)
C12 0.028(3) 0.024(2) 0.043(3) -0.001(2) 0.001(2) 0.0032(19)
C13 0.025(3) 0.038(3) 0.056(3) -0.010(2) -0.003(3) 0.000(2)
C14 0.021(3) 0.039(3) 0.070(4) -0.007(3) 0.010(3) -0.011(2)
C15 0.033(3) 0.030(3) 0.062(4) 0.003(2) 0.012(3) -0.005(2)
C16 0.032(3) 0.026(2) 0.044(3) 0.002(2) 0.004(2) -0.002(2)
C21 0.018(2) 0.027(2) 0.026(2) 0.0024(18) 0.004(2) -0.0012(18)
C22 0.028(3) 0.024(2) 0.033(3) 0.0029(19) 0.004(2) 0.0011(19)
C23 0.037(3) 0.035(3) 0.041(3) 0.012(2) 0.002(3) 0.004(2)
C24 0.049(4) 0.050(3) 0.032(3) 0.010(2) -0.010(3) -0.004(3)
C25 0.053(4) 0.042(3) 0.033(3) -0.004(2) -0.006(3) -0.012(3)
C26 0.032(3) 0.025(2) 0.035(3) 0.003(2) 0.001(2) -0.006(2)
C31 0.017(2) 0.028(2) 0.028(2) -0.0003(19) 0.004(2) 0.0032(18)
C32 0.022(3) 0.029(2) 0.042(3) 0.004(2) 0.008(2) 0.0057(19)
C33 0.033(3) 0.041(3) 0.043(3) 0.008(2) 0.004(3) 0.012(2)
C34 0.037(3) 0.052(3) 0.043(3) 0.007(3) -0.007(3) 0.013(3)
C35 0.031(3) 0.045(3) 0.056(4) -0.005(3) -0.009(3) -0.003(2)
C36 0.029(3) 0.026(2) 0.038(3) 0.001(2) 0.001(2) 0.001(2)
C41 0.028(3) 0.022(2) 0.033(3) -0.0010(19) 0.008(2) -0.0029(19)
C42 0.040(3) 0.032(2) 0.031(3) 0.004(2) 0.008(2) 0.000(2)
C43 0.068(4) 0.046(3) 0.033(3) -0.001(2) 0.014(3) 0.006(3)
C44 0.084(5) 0.049(3) 0.048(4) -0.006(3) 0.031(4) 0.012(3)
C45 0.068(4) 0.043(3) 0.063(4) -0.002(3) 0.020(4) 0.024(3)
C46 0.042(3) 0.030(2) 0.045(3) 0.001(2) 0.014(3) 0.009(2)
C51 0.045(3) 0.029(2) 0.027(3) 0.001(2) -0.008(2) 0.002(2)
C52 0.072(4) 0.036(3) 0.033(3) 0.007(2) -0.006(3) 0.001(3)
C53 0.093(5) 0.045(3) 0.034(3) 0.009(3) -0.004(3) 0.011(3)
C54 0.099(6) 0.064(4) 0.037(3) 0.005(3) -0.025(4) 0.024(4)
C55 0.062(5) 0.105(6) 0.056(4) -0.006(4) -0.032(4) 0.008(4)
C56 0.044(4) 0.065(4) 0.045(3) 0.003(3) -0.015(3) 0.005(3)
C61 0.042(3) 0.019(2) 0.027(2) -0.0017(18) -0.004(2) 0.001(2)
C62 0.037(3) 0.026(2) 0.058(3) -0.004(2) 0.003(3) 0.002(2)
C63 0.049(4) 0.030(3) 0.066(4) 0.001(3) 0.000(3) 0.009(2)
C64 0.067(4) 0.022(2) 0.071(4) 0.002(3) 0.011(3) 0.003(3)
C65 0.080(5) 0.025(3) 0.073(4) 0.006(3) 0.032(4) -0.001(3)
C66 0.047(4) 0.024(2) 0.066(4) -0.005(2) 0.020(3) 0.000(2)
O10S 0.41(2) 0.312(17) 0.140(9) -0.002(10) 0.025(12) 0.102(15)
C11S 0.131(11) 0.271(19) 0.136(12) -0.078(12) -0.017(10) 0.029(13)
C12S 0.185(17) 0.201(17) 0.27(2) 0.079(15) 0.053(16) 0.029(15)
C13S 0.181(15) 0.132(10) 0.164(13) -0.031(9) -0.021(12) 0.037(10)
C14S 0.33(3) 0.56(4) 0.097(10) 0.086(16) 0.024(13) 0.32(3)
C20S 0.102(7) 0.134(8) 0.126(8) -0.039(6) 0.059(6) -0.057(6)
C21S 0.066(5) 0.083(5) 0.069(5) -0.024(4) 0.021(4) -0.015(4)
C22S 0.076(5) 0.075(5) 0.060(4) -0.003(4) 0.001(4) 0.016(4)
C23S 0.106(7) 0.099(6) 0.066(5) -0.001(4) 0.018(5) 0.023(5)
C24S 0.070(5) 0.079(5) 0.089(6) -0.002(4) 0.006(5) -0.007(4)
C25S 0.084(6) 0.088(5) 0.106(6) 0.035(5) -0.011(5) -0.017(5)
C26S 0.080(6) 0.092(5) 0.076(5) 0.005(4) -0.017(4) 0.005(5)

loop_
_atom_type_symbol
_atom_type_description
_atom_type_scat_dispersion_real
_atom_type_scat_dispersion_imag
_atom_type_scat_source
C C 0.0033 0.0016 'International Tables Vol C Tables 4.2.6.8 and 6.1.1.4'
H H 0.0000 0.0000 'International Tables Vol C Tables 4.2.6.8 and 6.1.1.4'
N N 0.0061 0.0033 'International Tables Vol C Tables 4.2.6.8 and 6.1.1.4'
O O 0.0106 0.0060 'International Tables Vol C Tables 4.2.6.8 and 6.1.1.4'
Si Si 0.0817 0.0704 'International Tables Vol C Tables 4.2.6.8 and 6.1.1.4'
P P 0.1023 0.0942 'International Tables Vol C Tables 4.2.6.8 and 6.1.1.4'
Cl Cl 0.1484 0.1585 'International Tables Vol C Tables 4.2.6.8 and 6.1.1.4'
Zr Zr -2.9673 0.5597 'International Tables Vol C Tables 4.2.6.8 and 6.1.1.4'

loop_
_geom_angle_atom_site_label_1
_geom_angle_atom_site_label_2
_geom_angle_atom_site_label_3
_geom_angle
_geom_angle_site_symmetry_1
_geom_angle_site_symmetry_3
N1 Zr N3 102.61(13) . .
N1 Zr N2 120.02(13) . .
N3 Zr N2 93.97(13) . .
N1 Zr Cl2 104.65(10) . .
N3 Zr Cl2 87.42(9) . .
N2 Zr Cl2 133.65(10) . .
N1 Zr C1 69.66(14) . .
N3 Zr C1 61.14(12) . .
N2 Zr C1 69.52(13) . .
Cl2 Zr C1 144.33(10) . .
N1 Zr Cl1 90.29(9) . .
N3 Zr Cl1 166.07(10) . .
N2 Zr Cl1 83.88(9) . .
Cl2 Zr Cl1 84.21(4) . .
C1 Zr Cl1 129.81(9) . .
N1 P1 C1 103.74(19) . .
N1 P1 C21 111.60(18) . .
C1 P1 C21 113.3(2) . .
N1 P1 C11 107.38(18) . .
C1 P1 C11 111.5(2) . .
C21 P1 C11 109.2(2) . .
N2 P2 C1 104.14(19) . .
N2 P2 C31 112.10(18) . .
C1 P2 C31 113.6(2) . .
N2 P2 C41 109.2(2) . .
C1 P2 C41 111.1(2) . .
C31 P2 C41 106.7(2) . .
N1 Si1 C3 111.0(2) . .
N1 Si1 C4 111.7(2) . .
C3 Si1 C4 107.4(3) . .
N1 Si1 C5 110.3(2) . .
C3 Si1 C5 108.9(3) . .
C4 Si1 C5 107.5(3) . .
N2 Si2 C8 112.6(2) . .
N2 Si2 C7 104.9(2) . .
C8 Si2 C7 112.0(3) . .
N2 Si2 C6 113.8(2) . .
C8 Si2 C6 105.1(3) . .
C7 Si2 C6 108.5(2) . .
P1 N1 Si1 127.0(2) . .
P1 N1 Zr 100.12(18) . .
Si1 N1 Zr 131.80(18) . .
P2 N2 Si2 131.7(2) . .
P2 N2 Zr 99.80(18) . .
Si2 N2 Zr 126.44(18) . .
C2 N3 C51 115.1(3) . .
C2 N3 Zr 103.6(2) . .
C51 N3 Zr 141.3(3) . .
C2 N4 C61 121.8(3) . .
C2 C1 P1 116.0(3) . .
C2 C1 P2 112.6(3) . .
P1 C1 P2 130.3(2) . .
C2 C1 Zr 86.8(2) . .
P1 C1 Zr 86.38(16) . .
P2 C1 Zr 86.41(16) . .
N4 C2 N3 124.3(4) . .
N4 C2 C1 127.6(4) . .
N3 C2 C1 108.1(3) . .
C12 C11 C16 119.4(4) . .
C12 C11 P1 116.0(3) . .
C16 C11 P1 124.4(3) . .
C11 C12 C13 120.0(5) . .
C14 C13 C12 119.9(5) . .
C15 C14 C13 120.0(5) . .
C14 C15 C16 120.8(5) . .
C15 C16 C11 119.8(4) . .
C26 C21 C22 119.4(4) . .
C26 C21 P1 119.6(3) . .
C22 C21 P1 120.9(3) . .
C23 C22 C21 119.9(4) . .
C24 C23 C22 120.3(4) . .
C23 C24 C25 120.5(4) . .
C24 C25 C26 119.9(4) . .
C21 C26 C25 119.9(4) . .
C36 C31 C32 118.8(4) . .
C36 C31 P2 119.2(3) . .
C32 C31 P2 121.9(3) . .
C33 C32 C31 120.8(4) . .
C32 C33 C34 119.8(5) . .
C35 C34 C33 120.7(4) . .
C34 C35 C36 119.9(4) . .
C35 C36 C31 120.0(4) . .
C46 C41 C42 118.8(5) . .
C46 C41 P2 123.3(4) . .
C42 C41 P2 117.7(3) . .
C43 C42 C41 120.5(5) . .
C42 C43 C44 119.8(5) . .
C45 C44 C43 119.8(6) . .
C44 C45 C46 121.1(5) . .
C45 C46 C41 119.9(5) . .
N3 C51 C56 111.8(4) . .
N3 C51 C52 112.6(4) . .
C56 C51 C52 111.6(4) . .
C53 C52 C51 110.5(4) . .
C54 C53 C52 111.8(5) . .
C55 C54 C53 111.2(5) . .
C54 C55 C56 111.4(5) . .
C51 C56 C55 111.5(5) . .
N4 C61 C66 109.6(4) . .
N4 C61 C62 110.1(4) . .
C66 C61 C62 108.6(4) . .
C61 C62 C63 111.5(5) . .
C64 C63 C62 111.8(4) . .
C63 C64 C65 110.4(4) . .
C64 C65 C66 111.0(5) . .
C61 C66 C65 111.7(4) . .
C14S O10S C11S 104.8(13) . .
C12S C11S O10S 97.0(12) . .
C13S C12S C11S 111.5(14) . .
C14S C13S C12S 105.8(16) . .
C13S C14S O10S 111.6(16) . .
C22S C21S C26S 119.4(7) . .
C22S C21S C20S 120.0(8) . .
C26S C21S C20S 120.5(8) . .
C21S C22S C23S 118.1(7) . .
C24S C23S C22S 122.5(8) . .
C23S C24S C25S 117.5(8) . .
C26S C25S C24S 121.4(7) . .
C25S C26S C21S 121.0(8) . .
C33S C31S C32S 119.86(6) 3_656 .
C33S C31S C30S 119.84(10) 3_656 .
C32S C31S C30S 119.84(10) . .
C33S C32S C31S 119.88(7) . .
C32S C33S C31S 119.89(6) . 3_656

loop_
_geom_bond_atom_site_label_1
_geom_bond_atom_site_label_2
_geom_bond_distance
_geom_bond_site_symmetry_2
Zr N1 2.162(4) .
Zr N3 2.173(3) .
Zr N2 2.195(4) .
Zr Cl2 2.4418(12) .
Zr C1 2.467(4) .
Zr Cl1 2.5074(11) .
P1 N1 1.633(3) .
P1 C1 1.743(5) .
P1 C21 1.802(4) .
P1 C11 1.819(4) .
P2 N2 1.618(3) .
P2 C1 1.762(4) .
P2 C31 1.800(4) .
P2 C41 1.814(5) .
Si1 N1 1.768(4) .
Si1 C3 1.857(5) .
Si1 C4 1.861(6) .
Si1 C5 1.864(5) .
Si2 N2 1.765(4) .
Si2 C8 1.848(6) .
Si2 C7 1.858(5) .
Si2 C6 1.861(5) .
N3 C2 1.384(5) .
N3 C51 1.487(5) .
N4 C2 1.285(5) .
N4 C61 1.459(5) .
C1 C2 1.546(5) .
C11 C12 1.390(6) .
C11 C16 1.394(6) .
C12 C13 1.392(6) .
C13 C14 1.385(7) .
C14 C15 1.369(7) .
C15 C16 1.384(7) .
C21 C26 1.385(6) .
C21 C22 1.403(6) .
C22 C23 1.381(6) .
C23 C24 1.373(7) .
C24 C25 1.380(7) .
C25 C26 1.394(6) .
C31 C36 1.395(6) .
C31 C32 1.396(6) .
C32 C33 1.366(6) .
C33 C34 1.378(7) .
C34 C35 1.377(7) .
C35 C36 1.382(6) .
C41 C46 1.387(6) .
C41 C42 1.399(6) .
C42 C43 1.372(7) .
C43 C44 1.384(8) .
C44 C45 1.369(8) .
C45 C46 1.372(7) .
C51 C56 1.512(8) .
C51 C52 1.526(7) .
C52 C53 1.524(7) .
C53 C54 1.502(10) .
C54 C55 1.502(9) .
C55 C56 1.539(7) .
C61 C66 1.514(7) .
C61 C62 1.520(7) .
C62 C63 1.529(6) .
C63 C64 1.507(8) .
C64 C65 1.521(8) .
C65 C66 1.541(7) .
O10S C14S 1.571(19) .
O10S C11S 1.576(18) .
C11S C12S 1.539(18) .
C12S C13S 1.460(19) .
C13S C14S 1.264(17) .
C20S C21S 1.455(10) .
C21S C22S 1.354(9) .
C21S C26S 1.357(9) .
C22S C23S 1.414(11) .
C23S C24S 1.329(10) .
C24S C25S 1.369(10) .
C25S C26S 1.356(10) .
C30S C31S 1.5015(10) .
C31S C33S 1.4209(6) 3_656
C31S C32S 1.4212(8) .
C32S C33S 1.4206(8) .
C33S C31S 1.4209(6) 3_656

loop_
_geom_torsion_atom_site_label_1
_geom_torsion_atom_site_label_2
_geom_torsion_atom_site_label_3
_geom_torsion_atom_site_label_4
_geom_torsion
_geom_torsion_site_symmetry_1
_geom_torsion_site_symmetry_4
C1 P1 N1 Si1 165.9(2) . .
C21 P1 N1 Si1 -71.9(3) . .
C11 P1 N1 Si1 47.8(3) . .
C1 P1 N1 Zr -3.10(19) . .
C21 P1 N1 Zr 119.17(19) . .
C11 P1 N1 Zr -121.20(19) . .
C3 Si1 N1 P1 131.2(3) . .
C4 Si1 N1 P1 11.4(3) . .
C5 Si1 N1 P1 -108.1(3) . .
C3 Si1 N1 Zr -63.4(3) . .
C4 Si1 N1 Zr 176.7(3) . .
C5 Si1 N1 Zr 57.3(3) . .
N3 Zr N1 P1 54.65(17) . .
N2 Zr N1 P1 -47.6(2) . .
Cl2 Zr N1 P1 145.27(12) . .
C1 Zr N1 P1 2.27(14) . .
Cl1 Zr N1 P1 -130.64(14) . .
N3 Zr N1 Si1 -113.5(2) . .
N2 Zr N1 Si1 144.3(2) . .
Cl2 Zr N1 Si1 -22.9(2) . .
C1 Zr N1 Si1 -165.9(3) . .
Cl1 Zr N1 Si1 61.2(2) . .
C1 P2 N2 Si2 -160.8(3) . .
C31 P2 N2 Si2 75.9(3) . .
C41 P2 N2 Si2 -42.1(3) . .
C1 P2 N2 Zr 3.3(2) . .
C31 P2 N2 Zr -119.99(19) . .
C41 P2 N2 Zr 121.99(19) . .
C8 Si2 N2 P2 5.2(4) . .
C7 Si2 N2 P2 127.3(3) . .
C6 Si2 N2 P2 -114.3(3) . .
C8 Si2 N2 Zr -155.2(3) . .
C7 Si2 N2 Zr -33.1(3) . .
C6 Si2 N2 Zr 85.3(3) . .
N1 Zr N2 P2 47.5(2) . .
N3 Zr N2 P2 -59.58(17) . .
Cl2 Zr N2 P2 -149.81(10) . .
C1 Zr N2 P2 -2.43(15) . .
Cl1 Zr N2 P2 134.24(16) . .
N1 Zr N2 Si2 -147.3(2) . .
N3 Zr N2 Si2 105.7(2) . .
Cl2 Zr N2 Si2 15.5(3) . .
C1 Zr N2 Si2 162.8(3) . .
Cl1 Zr N2 Si2 -60.5(2) . .
N1 Zr N3 C2 -53.6(3) . .
N2 Zr N3 C2 68.4(3) . .
Cl2 Zr N3 C2 -158.0(3) . .
C1 Zr N3 C2 4.4(3) . .
Cl1 Zr N3 C2 149.0(3) . .
N1 Zr N3 C51 122.8(5) . .
N2 Zr N3 C51 -115.2(5) . .
Cl2 Zr N3 C51 18.4(5) . .
C1 Zr N3 C51 -179.2(6) . .
Cl1 Zr N3 C51 -34.6(8) . .
N1 P1 C1 C2 -82.0(3) . .
C21 P1 C1 C2 156.9(3) . .
C11 P1 C1 C2 33.3(3) . .
N1 P1 C1 P2 84.9(3) . .
C21 P1 C1 P2 -36.3(3) . .
C11 P1 C1 P2 -159.9(3) . .
N1 P1 C1 Zr 2.68(17) . .
C21 P1 C1 Zr -118.49(17) . .
C11 P1 C1 Zr 117.93(16) . .
N2 P2 C1 C2 82.1(3) . .
C31 P2 C1 C2 -155.6(3) . .
C41 P2 C1 C2 -35.3(3) . .
N2 P2 C1 P1 -85.1(3) . .
C31 P2 C1 P1 37.2(4) . .
C41 P2 C1 P1 157.6(3) . .
N2 P2 C1 Zr -2.89(18) . .
C31 P2 C1 Zr 119.38(17) . .
C41 P2 C1 Zr -120.26(17) . .
N1 Zr C1 C2 114.2(3) . .
N3 Zr C1 C2 -3.9(2) . .
N2 Zr C1 C2 -110.7(3) . .
Cl2 Zr C1 C2 27.3(4) . .
Cl1 Zr C1 C2 -173.4(2) . .
N1 Zr C1 P1 -2.10(13) . .
N3 Zr C1 P1 -120.1(2) . .
N2 Zr C1 P1 132.98(18) . .
Cl2 Zr C1 P1 -89.0(2) . .
Cl1 Zr C1 P1 70.33(18) . .
N1 Zr C1 P2 -132.87(18) . .
N3 Zr C1 P2 109.1(2) . .
N2 Zr C1 P2 2.20(14) . .
Cl2 Zr C1 P2 140.22(12) . .
Cl1 Zr C1 P2 -60.4(2) . .
C61 N4 C2 N3 179.4(4) . .
C61 N4 C2 C1 -0.1(8) . .
C51 N3 C2 N4 -3.6(7) . .
Zr N3 C2 N4 173.9(4) . .
C51 N3 C2 C1 176.0(4) . .
Zr N3 C2 C1 -6.5(4) . .
P1 C1 C2 N4 -90.4(5) . .
P2 C1 C2 N4 100.4(5) . .
Zr C1 C2 N4 -174.8(5) . .
P1 C1 C2 N3 90.0(4) . .
P2 C1 C2 N3 -79.2(4) . .
Zr C1 C2 N3 5.6(3) . .
N1 P1 C11 C12 45.9(4) . .
C1 P1 C11 C12 -67.1(4) . .
C21 P1 C11 C12 167.0(3) . .
N1 P1 C11 C16 -129.5(4) . .
C1 P1 C11 C16 117.5(4) . .
C21 P1 C11 C16 -8.4(5) . .
C16 C11 C12 C13 -1.4(7) . .
P1 C11 C12 C13 -177.1(4) . .
C11 C12 C13 C14 0.4(7) . .
C12 C13 C14 C15 0.1(8) . .
C13 C14 C15 C16 0.3(8) . .
C14 C15 C16 C11 -1.4(8) . .
C12 C11 C16 C15 1.9(7) . .
P1 C11 C16 C15 177.2(4) . .
N1 P1 C21 C26 -10.3(5) . .
C1 P1 C21 C26 106.3(4) . .
C11 P1 C21 C26 -128.8(4) . .
N1 P1 C21 C22 171.6(4) . .
C1 P1 C21 C22 -71.8(4) . .
C11 P1 C21 C22 53.1(5) . .
C26 C21 C22 C23 2.4(7) . .
P1 C21 C22 C23 -179.5(4) . .
C21 C22 C23 C24 -0.9(8) . .
C22 C23 C24 C25 -1.1(9) . .
C23 C24 C25 C26 1.6(9) . .
C22 C21 C26 C25 -1.8(7) . .
P1 C21 C26 C25 -180.0(4) . .
C24 C25 C26 C21 -0.1(8) . .
N2 P2 C31 C36 -4.9(5) . .
C1 P2 C31 C36 -122.7(4) . .
C41 P2 C31 C36 114.5(4) . .
N2 P2 C31 C32 179.4(4) . .
C1 P2 C31 C32 61.7(5) . .
C41 P2 C31 C32 -61.1(4) . .
C36 C31 C32 C33 0.6(7) . .
P2 C31 C32 C33 176.2(4) . .
C31 C32 C33 C34 -0.9(8) . .
C32 C33 C34 C35 1.0(9) . .
C33 C34 C35 C36 -0.9(9) . .
C34 C35 C36 C31 0.6(8) . .
C32 C31 C36 C35 -0.4(8) . .
P2 C31 C36 C35 -176.2(4) . .
N2 P2 C41 C46 129.7(4) . .
C1 P2 C41 C46 -116.0(4) . .
C31 P2 C41 C46 8.3(5) . .
N2 P2 C41 C42 -46.5(4) . .
C1 P2 C41 C42 67.8(4) . .
C31 P2 C41 C42 -167.8(4) . .
C46 C41 C42 C43 -0.1(7) . .
P2 C41 C42 C43 176.3(4) . .
C41 C42 C43 C44 0.0(8) . .
C42 C43 C44 C45 -0.5(9) . .
C43 C44 C45 C46 0.9(10) . .
C44 C45 C46 C41 -1.0(9) . .
C42 C41 C46 C45 0.6(7) . .
P2 C41 C46 C45 -175.6(4) . .
C2 N3 C51 C56 92.6(5) . .
Zr N3 C51 C56 -83.6(6) . .
C2 N3 C51 C52 -140.9(4) . .
Zr N3 C51 C52 43.0(7) . .
N3 C51 C52 C53 178.9(4) . .
C56 C51 C52 C53 -54.4(6) . .
C51 C52 C53 C54 55.9(6) . .
C52 C53 C54 C55 -56.9(7) . .
C53 C54 C55 C56 55.4(7) . .
N3 C51 C56 C55 -179.2(4) . .
C52 C51 C56 C55 53.7(6) . .
C54 C55 C56 C51 -54.2(7) . .
C2 N4 C61 C66 126.4(5) . .
C2 N4 C61 C62 -114.2(5) . .
N4 C61 C62 C63 -177.5(4) . .
C66 C61 C62 C63 -57.4(5) . .
C61 C62 C63 C64 57.4(6) . .
C62 C63 C64 C65 -55.1(7) . .
C63 C64 C65 C66 54.6(7) . .
N4 C61 C66 C65 177.9(4) . .
C62 C61 C66 C65 57.5(6) . .
C64 C65 C66 C61 -57.1(6) . .
C14S O10S C11S C12S 7.7(17) . .
O10S C11S C12S C13S -23.2(17) . .
C11S C12S C13S C14S 33(2) . .
C12S C13S C14S O10S -26(2) . .
C11S O10S C14S C13S 12(2) . .
C26S C21S C22S C23S -4.1(11) . .
C20S C21S C22S C23S 179.1(7) . .
C21S C22S C23S C24S 2.0(12) . .
C22S C23S C24S C25S 0.4(13) . .
C23S C24S C25S C26S -0.5(14) . .
C24S C25S C26S C21S -1.6(14) . .
C22S C21S C26S C25S 4.0(12) . .
C20S C21S C26S C25S -179.2(9) . .
C33S C31S C32S C33S 7.1(14) 3_656 .
C30S C31S C32S C33S -165.1(18) . .
C31S C32S C33S C31S -7.1(14) . 3_656
